data_2214675
loop_
_publ_author_name
'Ibrahim U\,car'
'Ahmet  Bulut'
'Orhan B\"uy\"ukg\"ung\"or'

_publ_section_title
;
 Bis[2-(2-pyridylamino)pyridinium] squarate dihydrate
;
_journal_coeditor_code HB2459
_journal_issue 8
_journal_name_full 'Acta Crystallographica Section E'
_journal_page_first o3377
_journal_page_last o3377
_journal_paper_doi 10.1107/S160053680703139X
_journal_volume 63
_journal_year 2007
_chemical_formula_iupac '2C10 H10 N3 + , C4 O4 2- , 2H2 O'
_chemical_formula_moiety '2C10 H10 N3 + , C4 O4 2- , 2H2 O'
_chemical_formula_sum 'C24 H24 N6 O6'
_chemical_formula_weight 492.50
_chemical_name_systematic
;
Bis[2-(2-pyridylamino)pyridinium] squarate dihydrate
;
_space_group_IT_number 2
_symmetry_cell_setting triclinic
_symmetry_space_group_name_Hall '-P 1'
_symmetry_space_group_name_H-M 'P -1'
_atom_sites_solution_hydrogens geom
_atom_sites_solution_primary direct
_atom_sites_solution_secondary difmap
_audit_creation_method SHELXL97
_cell_angle_alpha 74.34(3)
_cell_angle_beta 87.26(2)
_cell_angle_gamma 71.85(4)
_cell_formula_units_Z 1
_cell_length_a 8.072(2)
_cell_length_b 8.493(3)
_cell_length_c 8.833(2)
_cell_measurement_reflns_used 1875
_cell_measurement_temperature 297(2)
_cell_measurement_theta_max 27.82
_cell_measurement_theta_min 2.59
_cell_volume 553.6(3)
_computing_cell_refinement X-AREA
_computing_data_collection 'X-AREA (Stoe & Cie, 2002)'
_computing_data_reduction 'X-RED32 (Stoe & Cie, 2002)'
_computing_molecular_graphics 'ORTEPIII (Farrugia, 1997)'
_computing_publication_material 'WinGX  (Farrugia, 1999)'
_computing_structure_refinement 'SHELXL97 (Sheldrick, 1997)'
_computing_structure_solution 'SHELXS97 (Sheldrick, 1997)'
_diffrn_ambient_temperature 297(2)
_diffrn_detector_area_resol_mean 6.67
_diffrn_measured_fraction_theta_full 0.967
_diffrn_measured_fraction_theta_max 0.967
_diffrn_measurement_device_type 'Stoe IPDS II'
_diffrn_measurement_method \w
_diffrn_radiation_monochromator graphite
_diffrn_radiation_source 'fine-focus sealed tube'
_diffrn_radiation_type MoK\a
_diffrn_radiation_wavelength 0.71069
_diffrn_reflns_av_R_equivalents 0.0348
_diffrn_reflns_av_sigmaI/netI 0.0340
_diffrn_reflns_limit_h_max 10
_diffrn_reflns_limit_h_min -9
_diffrn_reflns_limit_k_max 11
_diffrn_reflns_limit_k_min -11
_diffrn_reflns_limit_l_max 11
_diffrn_reflns_limit_l_min -11
_diffrn_reflns_number 6024
_diffrn_reflns_theta_full 28.19
_diffrn_reflns_theta_max 28.19
_diffrn_reflns_theta_min 2.62
_diffrn_standards_interval_count 0
_diffrn_standards_number 0
_exptl_absorpt_coefficient_mu 0.109
_exptl_absorpt_correction_T_max 0.981
_exptl_absorpt_correction_T_min 0.947
_exptl_absorpt_correction_type integration
_exptl_absorpt_process_details '(X-RED32; Stoe & Cie, 2002)'
_exptl_crystal_colour colourless
_exptl_crystal_density_diffrn 1.477
_exptl_crystal_density_method 'not measured'
_exptl_crystal_description block
_exptl_crystal_F_000 258.0
_exptl_crystal_size_max 0.35
_exptl_crystal_size_mid 0.24
_exptl_crystal_size_min 0.18
_refine_diff_density_max 0.266
_refine_diff_density_min -0.196
_refine_ls_extinction_coef 0.079(12)
_refine_ls_extinction_expression Fc^*^=kFc[1+0.001xFc^2^\l^3^/sin(2\q)]^-1/4^
_refine_ls_extinction_method 'SHELXL97 (Sheldrick, 1997)'
_refine_ls_goodness_of_fit_ref 1.024
_refine_ls_hydrogen_treatment mixed
_refine_ls_matrix_type full
_refine_ls_number_parameters 176
_refine_ls_number_reflns 2634
_refine_ls_number_restraints 2
_refine_ls_restrained_S_all 1.024
_refine_ls_R_factor_all 0.0577
_refine_ls_R_factor_gt 0.0435
_refine_ls_shift/su_max 0.000
_refine_ls_shift/su_mean 0.000
_refine_ls_structure_factor_coef Fsqd
_refine_ls_weighting_details 'calc w = 1/[\s^2^(Fo^2^)+(0.0672P)^2^+0.0549P] where P=(Fo^2^+2Fc^2^)/3'
_refine_ls_weighting_scheme calc
_refine_ls_wR_factor_gt 0.1159
_refine_ls_wR_factor_ref 0.1224
_reflns_number_gt 2027
_reflns_number_total 2634
_reflns_threshold_expression I>2\s(I)
_cod_data_source_file hb2459.cif
_cod_data_source_block I
_cod_database_code 2214675
_cod_database_fobs_code 2214675

loop_
_symmetry_equiv_pos_as_xyz
'x, y, z'
'-x, -y, -z'

loop_
_atom_site_type_symbol
_atom_site_label
_atom_site_fract_x
_atom_site_fract_y
_atom_site_fract_z
_atom_site_U_iso_or_equiv
_atom_site_adp_type
_atom_site_calc_flag
_atom_site_refinement_flags
_atom_site_occupancy
C C1 0.1787(2) -0.0003(2) 0.20087(18) 0.0525(4) Uani d . 1
H H1 0.1856 0.0817 0.1086 0.063 Uiso calc R 1
C C2 0.1266(2) -0.1349(2) 0.1916(2) 0.0562(4) Uani d . 1
H H2 0.1019 -0.1468 0.0942 0.067 Uiso calc R 1
C C3 0.1108(2) -0.2539(2) 0.3286(2) 0.0518(4) Uani d . 1
H H3 0.0732 -0.3457 0.3243 0.062 Uiso calc R 1
C C4 0.15007(19) -0.23637(18) 0.46912(19) 0.0440(3) Uani d . 1
H H4 0.1387 -0.3145 0.5625 0.053 Uiso calc R 1
C C5 0.20815(17) -0.09827(17) 0.47064(16) 0.0372(3) Uani d . 1
C C6 0.30437(17) 0.05217(16) 0.63285(16) 0.0367(3) Uani d . 1
C C7 0.3349(2) 0.05677(19) 0.78463(17) 0.0436(3) Uani d . 1
H H7 0.3259 -0.0310 0.8710 0.052 Uiso calc R 1
C C8 0.3784(2) 0.1927(2) 0.8039(2) 0.0519(4) Uani d . 1
H H8 0.3975 0.1990 0.9048 0.062 Uiso calc R 1
C C9 0.3944(2) 0.3214(2) 0.6754(2) 0.0535(4) Uani d . 1
H H9 0.4246 0.4142 0.6884 0.064 Uiso calc R 1
C C10 0.3654(2) 0.30938(19) 0.5314(2) 0.0495(4) Uani d . 1
H H10 0.3760 0.3954 0.4440 0.059 Uiso calc R 1
C C11 0.38626(17) 0.57812(16) -0.05777(14) 0.0344(3) Uani d . 1
C C12 0.43433(18) 0.42336(17) 0.07214(15) 0.0371(3) Uani d . 1
N N1 0.22009(17) 0.01827(15) 0.33788(14) 0.0430(3) Uani d . 1
N N2 0.25340(16) -0.07779(14) 0.60874(13) 0.0392(3) Uani d . 1
H H2A 0.2493 -0.1574 0.6917 0.047 Uiso calc R 1
N N3 0.32133(16) 0.17666(14) 0.50969(14) 0.0415(3) Uani d . 1
O O1 0.24748(14) 0.67258(13) -0.12805(13) 0.0494(3) Uani d . 1
O O2 0.35589(16) 0.33000(16) 0.15768(15) 0.0639(4) Uani d . 1
O O3 0.0043(2) 0.4689(2) 0.2011(2) 0.0858(5) Uani d D 1
H H3A -0.058(3) 0.426(3) 0.163(3) 0.088(8) Uiso d D 1
H H3B 0.105(3) 0.435(3) 0.171(3) 0.095(8) Uiso d D 1
H H1A 0.282(3) 0.132(2) 0.392(2) 0.064(5) Uiso d . 1

loop_
_atom_site_aniso_label
_atom_site_aniso_U_11
_atom_site_aniso_U_22
_atom_site_aniso_U_33
_atom_site_aniso_U_12
_atom_site_aniso_U_13
_atom_site_aniso_U_23
C1 0.0580(10) 0.0630(10) 0.0364(7) -0.0161(8) 0.0007(7) -0.0158(7)
C2 0.0512(9) 0.0726(11) 0.0480(9) -0.0113(8) -0.0037(7) -0.0297(8)
C3 0.0442(8) 0.0512(8) 0.0648(10) -0.0109(7) -0.0037(7) -0.0270(7)
C4 0.0410(8) 0.0397(7) 0.0498(8) -0.0097(6) -0.0012(6) -0.0125(6)
C5 0.0327(7) 0.0379(7) 0.0375(7) -0.0040(5) 0.0010(5) -0.0123(5)
C6 0.0325(6) 0.0347(6) 0.0405(7) -0.0050(5) 0.0017(5) -0.0126(5)
C7 0.0462(8) 0.0453(7) 0.0390(7) -0.0134(6) 0.0009(6) -0.0116(6)
C8 0.0545(9) 0.0564(9) 0.0519(9) -0.0162(7) 0.0005(7) -0.0269(7)
C9 0.0591(10) 0.0446(8) 0.0655(10) -0.0202(7) 0.0059(8) -0.0249(7)
C10 0.0568(9) 0.0376(7) 0.0554(9) -0.0172(7) 0.0075(7) -0.0124(6)
C11 0.0396(7) 0.0343(6) 0.0293(6) -0.0137(5) -0.0012(5) -0.0055(5)
C12 0.0409(7) 0.0361(6) 0.0326(6) -0.0146(5) 0.0004(5) -0.0031(5)
N1 0.0483(7) 0.0452(6) 0.0355(6) -0.0138(5) 0.0023(5) -0.0116(5)
N2 0.0465(7) 0.0348(6) 0.0340(6) -0.0124(5) -0.0001(5) -0.0052(4)
N3 0.0472(7) 0.0363(6) 0.0398(6) -0.0117(5) 0.0026(5) -0.0101(5)
O1 0.0410(6) 0.0464(6) 0.0497(6) -0.0138(5) -0.0091(5) 0.0074(4)
O2 0.0490(7) 0.0599(7) 0.0655(8) -0.0244(5) 0.0033(5) 0.0200(6)
O3 0.0617(9) 0.1184(13) 0.1131(13) -0.0447(9) 0.0245(9) -0.0735(11)

loop_
_atom_type_symbol
_atom_type_description
_atom_type_scat_dispersion_real
_atom_type_scat_dispersion_imag
_atom_type_scat_source
C C 0.0033 0.0016 'International Tables Vol C Tables 4.2.6.8 and 6.1.1.4'
H H 0.0000 0.0000 'International Tables Vol C Tables 4.2.6.8 and 6.1.1.4'
N N 0.0061 0.0033 'International Tables Vol C Tables 4.2.6.8 and 6.1.1.4'
O O 0.0106 0.0060 'International Tables Vol C Tables 4.2.6.8 and 6.1.1.4'

loop_
_geom_angle_atom_site_label_1
_geom_angle_atom_site_label_2
_geom_angle_atom_site_label_3
_geom_angle_site_symmetry_1
_geom_angle_site_symmetry_3
_geom_angle
N1 C1 C2 . . 122.13(16)
N1 C1 H1 . . 118.9
C2 C1 H1 . . 118.9
C1 C2 C3 . . 119.11(15)
C1 C2 H2 . . 120.4
C3 C2 H2 . . 120.4
C4 C3 C2 . . 119.71(15)
C4 C3 H3 . . 120.1
C2 C3 H3 . . 120.1
C3 C4 C5 . . 118.45(15)
C3 C4 H4 . . 120.8
C5 C4 H4 . . 120.8
N1 C5 N2 . . 117.87(12)
N1 C5 C4 . . 121.56(13)
N2 C5 C4 . . 120.57(13)
N3 C6 N2 . . 119.44(13)
N3 C6 C7 . . 120.33(13)
N2 C6 C7 . . 120.22(12)
C8 C7 C6 . . 118.39(14)
C8 C7 H7 . . 120.8
C6 C7 H7 . . 120.8
C7 C8 C9 . . 120.69(15)
C7 C8 H8 . . 119.7
C9 C8 H8 . . 119.7
C10 C9 C8 . . 118.38(14)
C10 C9 H9 . . 120.8
C8 C9 H9 . . 120.8
C9 C10 N3 . . 121.90(15)
C9 C10 H10 . . 119.0
N3 C10 H10 . . 119.0
O1 C11 C12 . 2_665 134.52(12)
O1 C11 C12 . . 134.30(13)
C12 C11 C12 2_665 . 91.18(11)
O1 C11 C11 . 2_665 179.69(14)
C12 C11 C11 2_665 2_665 45.73(8)
C12 C11 C11 . 2_665 45.45(8)
O2 C12 C11 . 2_665 135.38(13)
O2 C12 C11 . . 135.79(14)
C11 C12 C11 2_665 . 88.82(11)
C1 N1 C5 . . 118.99(13)
C1 N1 H1A . . 138.1(8)
C5 N1 H1A . . 102.9(8)
C5 N2 C6 . . 128.48(12)
C5 N2 H2A . . 115.8
C6 N2 H2A . . 115.8
C6 N3 C10 . . 120.29(13)
C6 N3 H1A . . 103.3(8)
C10 N3 H1A . . 136.4(8)
H3A O3 H3B . . 108(3)

loop_
_geom_bond_atom_site_label_1
_geom_bond_atom_site_label_2
_geom_bond_site_symmetry_2
_geom_bond_distance
C1 N1 . 1.333(2)
C1 C2 . 1.358(3)
C1 H1 . 0.9300
C2 C3 . 1.382(3)
C2 H2 . 0.9300
C3 C4 . 1.353(2)
C3 H3 . 0.9300
C4 C5 . 1.395(2)
C4 H4 . 0.9300
C5 N1 . 1.3366(18)
C5 N2 . 1.3596(18)
C6 N3 . 1.3323(18)
C6 N2 . 1.3605(18)
C6 C7 . 1.388(2)
C7 C8 . 1.360(2)
C7 H7 . 0.9300
C8 C9 . 1.380(2)
C8 H8 . 0.9300
C9 C10 . 1.340(2)
C9 H9 . 0.9300
C10 N3 . 1.3441(19)
C10 H10 . 0.9300
C11 O1 . 1.2335(17)
C11 C12 2_665 1.4440(19)
C11 C12 . 1.4511(17)
C12 O2 . 1.2426(16)
C12 C11 2_665 1.4440(19)
N1 H1A . 1.415(19)
N2 H2A . 0.8600
N3 H1A . 1.28(2)
O3 H3A . 0.832(17)
O3 H3B . 0.834(17)

loop_
_geom_hbond_atom_site_label_D
_geom_hbond_atom_site_label_H
_geom_hbond_atom_site_label_A
_geom_hbond_site_symmetry_A
_geom_hbond_distance_DH
_geom_hbond_distance_HA
_geom_hbond_distance_DA
_geom_hbond_angle_DHA
N2 H2A O1 1_546 0.86 1.84 2.7008(17) 178.0
O3 H3A O1 2_565 0.832(17) 2.031(18) 2.8382(19) 163(2)
N3 H1A N1 . 1.28(2) 1.415(19) 2.5857(18) 147.8(15)
O3 H3B O2 . 0.834(17) 1.951(18) 2.765(2) 165(3)

loop_
_geom_torsion_atom_site_label_1
_geom_torsion_atom_site_label_2
_geom_torsion_atom_site_label_3
_geom_torsion_atom_site_label_4
_geom_torsion_site_symmetry_1
_geom_torsion_site_symmetry_4
_geom_torsion
N1 C1 C2 C3 . . 2.0(3)
C1 C2 C3 C4 . . -1.1(2)
C2 C3 C4 C5 . . -0.9(2)
C3 C4 C5 N1 . . 2.1(2)
C3 C4 C5 N2 . . -178.34(13)
N3 C6 C7 C8 . . 1.4(2)
N2 C6 C7 C8 . . -177.22(14)
C6 C7 C8 C9 . . -1.0(2)
C7 C8 C9 C10 . . 0.3(3)
C8 C9 C10 N3 . . 0.1(3)
O1 C11 C12 O2 . . 0.8(3)
C12 C11 C12 O2 2_665 . -178.9(2)
C11 C11 C12 O2 2_665 . -178.9(2)
O1 C11 C12 C11 . 2_665 179.75(19)
C12 C11 C12 C11 2_665 2_665 0.0
C2 C1 N1 C5 . . -0.8(2)
N2 C5 N1 C1 . . 179.13(13)
C4 C5 N1 C1 . . -1.3(2)
N1 C5 N2 C6 . . 2.9(2)
C4 C5 N2 C6 . . -176.63(13)
N3 C6 N2 C5 . . -2.9(2)
C7 C6 N2 C5 . . 175.82(13)
N2 C6 N3 C10 . . 177.57(13)
C7 C6 N3 C10 . . -1.1(2)
C9 C10 N3 C6 . . 0.3(2)
